data_2004434
loop_
_publ_author_name
'Ojala, W. H.'
'Gleason, W. B.'
'Connelly, M. P. E.'
'Wallis, R. R.'
'Kremer, J. J.'

_publ_section_title
;Polymerizable Methacrylate Carbohydrate Derivatives:
 1,2:3,4-Di-<i>O</i>-isopropylidene-6-<i>O</i>-methacryloyl-\a-<small>D</small>-galactopyranose
 and
 1,2:5,6-Di-<i>O</i>-isopropylidene-3-<i>O</i>-methacryloyl-\a-<small>D</small>-glucofuranose
;
_journal_issue 1
_journal_name_full 'Acta Crystallographica Section C'
_journal_page_first 155
_journal_page_last 158
_journal_paper_doi 10.1107/S0108270195009991
_journal_volume 52
_journal_year 1996
_chemical_formula_sum 'C16 H24 O7'
_chemical_formula_weight 328.35
_chemical_name_systematic
;
1,2:3,4-Di-O-isopropylidene-6-O-methacryloyl-a-D-galactopyranose
;
_space_group_IT_number 19
_symmetry_cell_setting orthorhombic
_symmetry_space_group_name_Hall 'P 2ac 2ab'
_symmetry_space_group_name_H-M 'P 21 21 21'
_audit_creation_method SHELXL
_cell_angle_alpha 90.00
_cell_angle_beta 90.00
_cell_angle_gamma 90.00
_cell_formula_units_Z 4
_cell_length_a 9.375(5)
_cell_length_b 20.676(5)
_cell_length_c 8.866(5)
_cell_measurement_reflns_used 25
_cell_measurement_temperature 173(2)
_cell_measurement_theta_max 25
_cell_measurement_theta_min 22
_cell_volume 1718.6(14)
_computing_cell_refinement 'AFC6 S control software'
_computing_data_collection 'AFC6 S control software (Molecular Structure Corporation, 1988)'
_computing_data_reduction 'TEXSAN (Molecular Structure Corporation, 1990)'
_computing_molecular_graphics 'ORTEP (Johnson, 1965); PLUTON (Spek, 1992)'
_computing_publication_material SHELXL93
_computing_structure_refinement 'SHELXL93 (Sheldrick, 1993)'
_computing_structure_solution 'SHELXS86 (Sheldrick, 1985)'
_diffrn_ambient_temperature 173(2)
_diffrn_measurement_device 'Rigaku AFC6 S'
_diffrn_measurement_method \q-2\q
_diffrn_radiation_monochromator graphite
_diffrn_radiation_source 'fine-focus sealed tube'
_diffrn_radiation_type CuK\a
_diffrn_radiation_wavelength 1.54178
_diffrn_reflns_av_R_equivalents 0.0288
_diffrn_reflns_av_sigmaI/netI 0.0671
_diffrn_reflns_limit_h_max '0; 0 \\rightarrow 11'
_diffrn_reflns_limit_h_min -9
_diffrn_reflns_limit_k_max '0; 0 \\rightarrow 25'
_diffrn_reflns_limit_k_min -20
_diffrn_reflns_limit_l_max '0; 0 \\rightarrow 10'
_diffrn_reflns_limit_l_min -8
_diffrn_reflns_number 2860
_diffrn_reflns_theta_max 70.29
_diffrn_reflns_theta_min 4.28
_diffrn_standards_decay_% none
_diffrn_standards_interval_count 150
_diffrn_standards_number 3
_exptl_absorpt_coefficient_mu 0.834
_exptl_absorpt_correction_T_max 1.00
_exptl_absorpt_correction_T_min 0.91
_exptl_absorpt_correction_type '\y scans (North, Phillips & Mathews, 1968)'
_exptl_crystal_colour colorless
_exptl_crystal_density_diffrn 1.269
_exptl_crystal_description needle
_exptl_crystal_F_000 704
_exptl_crystal_size_max 0.4
_exptl_crystal_size_mid 0.1
_exptl_crystal_size_min 0.1
_refine_diff_density_max 0.183
_refine_diff_density_min -0.205
_refine_ls_abs_structure_details 'Flack H D (1983)'
_refine_ls_abs_structure_Flack -0.4(3)
_refine_ls_extinction_method none
_refine_ls_goodness_of_fit_all 1.026
_refine_ls_goodness_of_fit_obs 1.079
_refine_ls_matrix_type full
_refine_ls_number_parameters 213
_refine_ls_number_reflns 2522
_refine_ls_number_restraints 0
_refine_ls_restrained_S_all 1.026
_refine_ls_restrained_S_obs 1.079
_refine_ls_R_factor_all 0.0868
_refine_ls_R_factor_obs 0.0406
_refine_ls_shift/esd_max 0.000
_refine_ls_shift/esd_mean 0.000
_refine_ls_structure_factor_coef Fsqd
_refine_ls_weighting_details 'w=1/[\s^2^(Fo^2^)+(0.0648P)^2^] where P=(Fo^2^+2Fc^2^)/3'
_refine_ls_weighting_scheme calc
_refine_ls_wR_factor_all 0.1239
_refine_ls_wR_factor_obs 0.1032
_reflns_number_observed 1651
_reflns_number_total 2522
_reflns_observed_criterion >2sigma(I)
_cod_data_source_file sx1002.cif
_cod_data_source_block I
_cod_depositor_comments
;
The following automatic conversions were performed:

'_refine_ls_weighting_scheme' value 'calc
w=1/[\s^2^(Fo^2^)+(0.0648P)^2^] where P=(Fo^2^+2Fc^2^)/3' was changed
to 'calc'. New tag '_refine_ls_weighting_details' was created. The
value of the new tag was set to 'w=1/[\s^2^(Fo^2^)+(0.0648P)^2^]
where P=(Fo^2^+2Fc^2^)/3'.

Automatic conversion script
Id: cif_fix_values 3143 2015-03-26 13:38:13Z robertas 
;
_cod_original_cell_volume 1718.5
_cod_original_sg_symbol_H-M 'P21 21 21'
_cod_database_code 2004434

loop_
_symmetry_equiv_pos_as_xyz
'x, y, z'
'-x+1/2, -y, z+1/2'
'x+1/2, -y+1/2, -z'
'-x, y+1/2, -z+1/2'

loop_
_atom_site_aniso_label
_atom_site_aniso_U_11
_atom_site_aniso_U_22
_atom_site_aniso_U_33
_atom_site_aniso_U_12
_atom_site_aniso_U_13
_atom_site_aniso_U_23
O5 0.0369(13) 0.0389(13) 0.0413(14) -0.0049(10) -0.0064(12) -0.0046(11)
O2 0.0362(12) 0.0363(12) 0.0374(13) -0.0047(10) -0.0015(11) -0.0006(11)
O1 0.064(2) 0.0372(13) 0.0440(15) -0.0132(14) -0.0069(14) 0.0012(11)
O3 0.0266(12) 0.0479(13) 0.0413(14) -0.0018(11) -0.0002(12) -0.0003(11)
O4 0.0268(12) 0.0495(14) 0.0414(14) -0.0036(10) -0.0005(12) 0.0068(11)
O6 0.0305(12) 0.073(2) 0.0396(15) -0.0163(12) -0.0064(13) 0.0113(13)
O7 0.056(2) 0.069(2) 0.049(2) -0.0163(15) -0.017(2) 0.0123(15)
C1 0.042(2) 0.033(2) 0.039(2) 0.001(2) -0.007(2) -0.002(2)
C2 0.032(2) 0.036(2) 0.041(2) 0.002(2) -0.008(2) -0.004(2)
C3 0.027(2) 0.039(2) 0.042(2) -0.0073(15) 0.001(2) -0.007(2)
C4 0.029(2) 0.038(2) 0.041(2) -0.0012(15) -0.001(2) -0.001(2)
C5 0.027(2) 0.041(2) 0.037(2) -0.0022(15) 0.002(2) 0.003(2)
C6 0.029(2) 0.058(2) 0.045(2) -0.007(2) -0.002(2) 0.010(2)
C7 0.031(2) 0.043(2) 0.041(2) 0.006(2) -0.003(2) 0.000(2)
C11 0.048(2) 0.035(2) 0.042(2) -0.004(2) -0.006(2) 0.003(2)
C14 0.027(2) 0.044(2) 0.039(2) -0.0054(15) 0.001(2) 0.005(2)
C13 0.048(2) 0.049(2) 0.049(2) -0.010(2) 0.004(2) 0.007(2)
C12 0.067(3) 0.052(2) 0.052(2) 0.009(2) -0.010(2) 0.009(2)
C15 0.047(2) 0.050(2) 0.047(2) -0.013(2) 0.005(2) 0.002(2)
C16 0.039(2) 0.062(3) 0.042(2) 0.002(2) 0.000(2) -0.001(2)
C8 0.029(2) 0.031(2) 0.050(2) 0.0071(15) 0.001(2) -0.006(2)
C9 0.047(2) 0.047(2) 0.057(3) -0.003(2) 0.001(2) 0.007(2)
C10 0.035(2) 0.046(2) 0.071(3) 0.000(2) -0.007(2) -0.012(2)

loop_
_atom_site_label
_atom_site_occupancy
_atom_site_fract_x
_atom_site_fract_y
_atom_site_fract_z
_atom_site_U_iso_or_equiv
_atom_site_thermal_displace_type
_atom_site_calc_flag
_atom_site_refinement_flags
_atom_site_type_symbol
O5 1 .3404(2) .36410(10) .5749(3) .0390(6) Uani d . O
O2 1 .4766(2) .40480(11) .8973(3) .0366(6) Uani d . O
O1 1 .3648(3) .31605(11) .8077(3) .0484(7) Uani d . O
O3 1 .6174(2) .45353(11) .5372(3) .0386(6) Uani d . O
O4 1 .4102(2) .49314(11) .4475(3) .0392(6) Uani d . O
O6 1 .0426(3) .38751(13) .5563(3) .0477(7) Uani d . O
O7 1 -.0555(3) .39138(14) .3290(3) .0579(8) Uani d . O
C1 1 .4371(4) .3421(2) .6827(4) .0380(8) Uani d . C
H1 1 .4985(4) .3078(2) .6368(4) .046 Uiso calc R H
C2 1 .5334(4) .3954(2) .7500(4) .0365(8) Uani d . C
H2 1 .6340(4) .3796(2) .7569(4) .044 Uiso calc R H
C3 1 .5292(3) .4596(2) .6664(4) .0359(8) Uani d . C
H3 1 .5661(3) .4949(2) .7330(4) .043 Uiso calc R H
C4 1 .3830(4) .4787(2) .6027(4) .0359(8) Uani d . C
H4 1 .3466(4) .5181(2) .6556(4) .043 Uiso calc R H
C5 1 .2745(3) .4245(2) .6140(4) .0351(8) Uani d . C
H5 1 .2382(3) .4220(2) .7199(4) .042 Uiso calc R H
C6 1 .1510(4) .4332(2) .5087(5) .0441(9) Uani d . C
H6A 1 .1141(4) .4780(2) .5147(5) .053 Uiso calc R H
H6B 1 .1804(4) .4244(2) .4035(5) .053 Uiso calc R H
C7 1 -.0507(4) .3681(2) .4527(4) .0383(8) Uani d . C
C11 1 .4175(4) .3443(2) .9432(4) .0413(9) Uani d . C
C14 1 .5624(3) .4964(2) .4272(4) .0368(8) Uani d . C
C13 1 .2963(4) .3563(2) 1.0489(5) .0490(10) Uani d . C
H13A 1 .2503(18) .3151(2) 1.074(2) .073 Uiso calc R H
H13B 1 .2268(14) .3851(10) 1.0008(12) .073 Uiso calc R H
H13C 1 .3323(6) .3766(12) 1.1413(13) .073 Uiso calc R H
C12 1 .5343(5) .3015(2) 1.0089(5) .0569(11) Uani d . C
H12A 1 .4946(9) .2589(5) 1.033(3) .085 Uiso calc R H
H12B 1 .572(2) .3214(7) 1.1009(18) .085 Uiso calc R H
H12C 1 .6113(15) .2966(11) .9350(13) .085 Uiso calc R H
C15 1 .6147(4) .5648(2) .4516(4) .0478(9) Uani d . C
H15A 1 .576(2) .5930(3) .3725(18) .072 Uiso calc R H
H15B 1 .7192(4) .5655(3) .448(3) .072 Uiso calc R H
H15C 1 .583(2) .5803(5) .5504(14) .072 Uiso calc R H
C16 1 .5981(4) .4705(2) .2733(4) .0477(10) Uani d . C
H16A 1 .567(3) .5015(6) .1963(4) .072 Uiso calc R H
H16B 1 .549(2) .4292(7) .2578(13) .072 Uiso calc R H
H16C 1 .7013(5) .4640(12) .2654(11) .072 Uiso calc R H
C8 1 -0.1472(4) .3159(2) .5067(4) .0368(8) Uani d . C
C9 1 -0.1209(5) .2854(2) .6333(4) .0506(10) Uani d . C
H9A 1 -.0394(5) .2965(2) .6915(4) .061 Uiso calc R H
H9B 1 -0.1833(5) .2521(2) .6667(4) .061 Uiso calc R H
C10 1 -0.2684(4) .2994(2) .4040(5) .0508(11) Uani d . C
H10A 1 -0.2320(6) .2924(13) .3017(8) .076 Uiso calc R H
H10B 1 -0.3372(15) .3351(6) .403(2) .076 Uiso calc R H
H10C 1 -0.3153(18) .2599(8) .4399(18) .076 Uiso calc R H

loop_
_atom_type_symbol
_atom_type_description
_atom_type_scat_dispersion_real
_atom_type_scat_dispersion_imag
_atom_type_scat_source
O O 0.0492 0.0322 'International Tables Vol C Tables 4.2.6.8 and 6.1.1.4'
C C 0.0181 0.0091 'International Tables Vol C Tables 4.2.6.8 and 6.1.1.4'
H H 0.0000 0.0000 'International Tables Vol C Tables 4.2.6.8 and 6.1.1.4'

loop_
_geom_angle_atom_site_label_1
_geom_angle_atom_site_label_2
_geom_angle_atom_site_label_3
_geom_angle
C1 O5 C5 113.5(3)
C2 O2 C11 106.7(3)
C1 O1 C11 109.9(2)
C14 O3 C3 106.8(2)
C4 O4 C14 107.9(3)
C7 O6 C6 117.1(3)
O5 C1 O1 110.6(3)
O5 C1 C2 114.3(3)
O1 C1 C2 104.6(3)
O2 C2 C3 108.5(3)
O2 C2 C1 103.5(3)
C3 C2 C1 114.8(3)
O3 C3 C2 107.5(3)
O3 C3 C4 104.2(3)
C2 C3 C4 115.3(3)
O4 C4 C5 109.7(3)
O4 C4 C3 104.4(3)
C5 C4 C3 112.7(3)
O5 C5 C6 106.7(3)
O5 C5 C4 109.7(3)
C6 C5 C4 112.8(3)
O6 C6 C5 106.3(3)
O7 C7 O6 122.4(3)
O7 C7 C8 124.3(3)
O6 C7 C8 113.4(3)
O1 C11 O2 104.7(3)
O1 C11 C13 109.5(3)
O2 C11 C13 109.2(3)
O1 C11 C12 109.4(3)
O2 C11 C12 109.8(3)
C13 C11 C12 113.8(3)
O3 C14 O4 104.2(3)
O3 C14 C16 108.7(3)
O4 C14 C16 108.5(3)
O3 C14 C15 111.7(3)
O4 C14 C15 110.3(3)
C16 C14 C15 113.0(3)
C9 C8 C7 120.7(3)
C9 C8 C10 123.6(4)
C7 C8 C10 115.6(3)

loop_
_geom_bond_atom_site_label_1
_geom_bond_atom_site_label_2
_geom_bond_distance
O5 C1 1.394(4)
O5 C5 1.436(4)
O2 C2 1.424(4)
O2 C11 1.426(4)
O1 C1 1.406(4)
O1 C11 1.425(4)
O3 C14 1.415(4)
O3 C3 1.419(4)
O4 C4 1.431(4)
O4 C14 1.440(4)
O6 C7 1.330(4)
O6 C6 1.451(4)
O7 C7 1.199(5)
C1 C2 1.545(5)
C2 C3 1.521(5)
C3 C4 1.534(5)
C4 C5 1.517(4)
C5 C6 1.498(5)
C7 C8 1.487(5)
C11 C13 1.493(5)
C11 C12 1.524(5)
C14 C16 1.503(5)
C14 C15 1.512(5)
C8 C9 1.311(5)
C8 C10 1.495(5)

loop_
_cod_related_entry_id
_cod_related_entry_database
_cod_related_entry_code
1 ChemSpider 18667276
